data_1539036
loop_
_publ_author_name
'Ridley, N.'

_publ_section_title
;
 Densities of some indium solid solutions
;
_journal_name_full 'Journal of the Less-Common Metals'
_journal_page_first 354
_journal_page_last 357
_journal_volume 8
_journal_year 1965
_chemical_formula_sum 'In1.76 Pb0.24'
_chemical_name_systematic '(In9 Pb)0.2'
_space_group_IT_number 139
_symmetry_space_group_name_Hall '-I 4 2'
_symmetry_space_group_name_H-M 'I 4/m m m'
_cell_angle_alpha 90
_cell_angle_beta 90
_cell_angle_gamma 90
_cell_formula_units_Z 1
_cell_length_a 3.2727
_cell_length_b 3.2727
_cell_length_c 4.9953
_cell_volume 53.502
_citation_journal_id_ASTM JCOMAH
_cod_data_source_file Ridley_JCOMAH_1965_256.cif
_cod_data_source_block In1.76Pb0.24
_cod_original_cell_volume 53.50249
_cod_database_code 1539036

loop_
_symmetry_equiv_pos_as_xyz
x,y,z
-y,x,z
-x,-y,z
y,-x,z
x,-y,-z
y,x,-z
-x,y,-z
-y,-x,-z
-x,-y,-z
y,-x,-z
x,y,-z
-y,x,-z
-x,y,z
-y,-x,z
x,-y,z
y,x,z
x+1/2,y+1/2,z+1/2
-y+1/2,x+1/2,z+1/2
-x+1/2,-y+1/2,z+1/2
y+1/2,-x+1/2,z+1/2
x+1/2,-y+1/2,-z+1/2
y+1/2,x+1/2,-z+1/2
-x+1/2,y+1/2,-z+1/2
-y+1/2,-x+1/2,-z+1/2
-x+1/2,-y+1/2,-z+1/2
y+1/2,-x+1/2,-z+1/2
x+1/2,y+1/2,-z+1/2
-y+1/2,x+1/2,-z+1/2
-x+1/2,y+1/2,z+1/2
-y+1/2,-x+1/2,z+1/2
x+1/2,-y+1/2,z+1/2
y+1/2,x+1/2,z+1/2

loop_
_atom_site_label
_atom_site_type_symbol
_atom_site_fract_x
_atom_site_fract_y
_atom_site_fract_z
_atom_site_occupancy
_atom_site_U_iso_or_equiv
In1 In 0 0 0 0.88 0.0
Pb1 Pb 0 0 0 0.12 0.0
